data_4110165
loop_
_publ_author_name
'Shu-Jian Chen'
'Xin-Hao Zhang'
'Xianghua Yu'
'He Qiu'
'Glenn P. A. Yap'
'Ilia A. Guzei'
'Zhenyang Lin'
'Yun-Dong Wu'
'Zi-Ling Xue'

_publ_contact_author_address
;
Department of Chemistry
University of Wisconsin-Madison
1101 University Ave
Madison, WI  53706
USA
;
_publ_contact_author_email iguzei@chem.wisc.edu
_publ_contact_author_fax 608-262-0381
_publ_contact_author_name
;
Guzei, Ilia A. 
;
_publ_contact_author_phone 608-263-4694
_publ_section_title
;
 Reaction of Ta(NMe2)5 with O2: Formation of Aminoxy and Unusual
 (Aminomethyl)amide Oxo Complexes and Theoretical Studies of the
 Mechanistic Pathways
;
_journal_name_full 'Journal of the American Chemical Society'
_journal_page_first 14408
_journal_page_last 14421
_journal_paper_doi 10.1021/ja075076a
_journal_volume 129
_journal_year 2007
_chemical_formula_sum 'C16 H46 N8 O2 Ta2'
_chemical_formula_weight 744.51
_chemical_name_systematic
; 
 ? 
;
_space_group_IT_number 12
_symmetry_cell_setting monoclinic
_symmetry_space_group_name_Hall '-C 2y'
_symmetry_space_group_name_H-M 'C 1 2/m 1'
_atom_sites_solution_hydrogens geom
_atom_sites_solution_primary direct
_atom_sites_solution_secondary difmap
_audit_creation_method SHELXL-97
_cell_angle_alpha 90.00
_cell_angle_beta 107.534(7)
_cell_angle_gamma 90.00
_cell_formula_units_Z 2
_cell_length_a 11.435(6)
_cell_length_b 13.712(8)
_cell_length_c 8.616(5)
_cell_measurement_reflns_used 998
_cell_measurement_temperature 120(2)
_cell_measurement_theta_max 28.04
_cell_measurement_theta_min 2.39
_cell_volume 1288.2(13)
_computing_cell_refinement 'SHELXTL, Sheldrick (2001)'
_computing_data_collection 'SMART, Bruker (2002)'
_computing_data_reduction 'SHELXTL, Sheldrick (2001)'
_computing_molecular_graphics 'SHELXTL, Sheldrick (2001)'
_computing_publication_material 'SHELXTL, Sheldrick (2001)'
_computing_structure_refinement 'SHELXL-97 (Sheldrick, 1997)'
_computing_structure_solution 'SHELXS-97 (Sheldrick, 1990)'
_diffrn_ambient_temperature 120(2)
_diffrn_detector_area_resol_mean 836.6
_diffrn_measured_fraction_theta_full 1.000
_diffrn_measured_fraction_theta_max 0.945
_diffrn_measurement_device_type 'Bruker AXS APEX diffractometer'
_diffrn_measurement_method \w
_diffrn_radiation_monochromator graphite
_diffrn_radiation_source 'fine-focus sealed tube'
_diffrn_radiation_type MoK\a
_diffrn_radiation_wavelength 0.71073
_diffrn_reflns_av_R_equivalents 0.0529
_diffrn_reflns_av_sigmaI/netI 0.0309
_diffrn_reflns_limit_h_max 14
_diffrn_reflns_limit_h_min -15
_diffrn_reflns_limit_k_max 18
_diffrn_reflns_limit_k_min -17
_diffrn_reflns_limit_l_max 11
_diffrn_reflns_limit_l_min -11
_diffrn_reflns_number 7190
_diffrn_reflns_theta_full 25.00
_diffrn_reflns_theta_max 28.21
_diffrn_reflns_theta_min 2.39
_diffrn_standards_decay_% <1
_exptl_absorpt_coefficient_mu 8.514
_exptl_absorpt_correction_T_max 0.7270
_exptl_absorpt_correction_T_min 0.2808
_exptl_absorpt_correction_type multi-scan
_exptl_absorpt_process_details 'SADABS, Sheldrick (2003)'
_exptl_crystal_colour colourless
_exptl_crystal_density_diffrn 1.920
_exptl_crystal_description plate
_exptl_crystal_F_000 720
_exptl_crystal_size_max 0.20
_exptl_crystal_size_mid 0.10
_exptl_crystal_size_min 0.04
_refine_diff_density_max 2.691
_refine_diff_density_min -3.269
_refine_diff_density_rms 0.231
_refine_ls_extinction_method none
_refine_ls_goodness_of_fit_ref 1.060
_refine_ls_hydrogen_treatment constr
_refine_ls_matrix_type full
_refine_ls_number_parameters 79
_refine_ls_number_reflns 1565
_refine_ls_number_restraints 0
_refine_ls_restrained_S_all 1.060
_refine_ls_R_factor_all 0.0576
_refine_ls_R_factor_gt 0.0566
_refine_ls_shift/su_max 0.000
_refine_ls_shift/su_mean 0.000
_refine_ls_structure_factor_coef Fsqd
_refine_ls_weighting_details 'calc w=1/[\s^2^(Fo^2^)+(0.0817P)^2^+55.9479P] where P=(Fo^2^+2Fc^2^)/3'
_refine_ls_weighting_scheme calc
_refine_ls_wR_factor_gt 0.1576
_refine_ls_wR_factor_ref 0.1591
_reflns_number_gt 1546
_reflns_number_total 1565
_reflns_threshold_expression >2sigma(I)
_cod_data_source_file ja075076asi20070709_042618.cif
_cod_data_source_block benx004
_cod_original_cell_volume 1288.1(12)
_cod_database_code 4110165

loop_
_symmetry_equiv_pos_as_xyz
'x, y, z'
'-x, y, -z'
'x+1/2, y+1/2, z'
'-x+1/2, y+1/2, -z'
'-x, -y, -z'
'x, -y, z'
'-x+1/2, -y+1/2, -z'
'x+1/2, -y+1/2, z'

loop_
_atom_site_label
_atom_site_type_symbol
_atom_site_fract_x
_atom_site_fract_y
_atom_site_fract_z
_atom_site_U_iso_or_equiv
_atom_site_adp_type
_atom_site_occupancy
_atom_site_symmetry_multiplicity
_atom_site_calc_flag
_atom_site_refinement_flags
Ta Ta 0.10772(5) 0.0000 0.65662(6) 0.0384(3) Uani 1 2 d S
O1 O 0.0717(9) 0.0000 0.4227(11) 0.051(4) Uani 1 2 d S
N1 N 0.1137(8) 0.1583(6) 0.7200(10) 0.0310(17) Uani 1 1 d .
N2 N 0.1452(13) 0.0000 0.8938(18) 0.071(7) Uani 1 2 d S
N3 N 0.2869(10) 0.0000 0.6599(13) 0.025(2) Uani 1 2 d S
C1 C 0.2071(17) 0.2203(10) 0.702(2) 0.071(5) Uani 1 1 d .
H1A H 0.2006 0.2840 0.7507 0.107 Uiso 1 1 calc R
H1B H 0.1984 0.2287 0.5863 0.107 Uiso 1 1 calc R
H1C H 0.2873 0.1915 0.7572 0.107 Uiso 1 1 calc R
C2 C 0.0043(15) 0.2054(9) 0.727(2) 0.063(4) Uani 1 1 d .
H2A H 0.0234 0.2490 0.8218 0.094 Uiso 1 1 calc R
H2B H -0.0551 0.1561 0.7377 0.094 Uiso 1 1 calc R
H2C H -0.0308 0.2432 0.6277 0.094 Uiso 1 1 calc R
C3 C 0.1608(19) 0.1232(14) 0.902(2) 0.030(4) Uani 0.50 1 d P
H3A H 0.1112 0.1523 0.9663 0.036 Uiso 0.50 1 calc PR
H3B H 0.2477 0.1418 0.9520 0.036 Uiso 0.50 1 calc PR
C4 C 0.1783(18) 0.0000 1.0502(18) 0.114(15) Uani 1 2 d S
H4A H 0.1178 0.0358 1.0879 0.171 Uiso 0.50 1 calc PR
H4B H 0.2586 0.0315 1.0922 0.171 Uiso 0.50 1 calc PR
H4C H 0.1837 -0.0673 1.0899 0.171 Uiso 0.50 1 calc PR
C5 C 0.3321(13) 0.0000 0.5169(17) 0.034(3) Uani 1 2 d S
H5A H 0.4150 -0.0275 0.5472 0.051 Uiso 0.50 1 calc PR
H5B H 0.3340 0.0670 0.4783 0.051 Uiso 0.50 1 calc PR
H5C H 0.2775 -0.0395 0.4302 0.051 Uiso 0.50 1 calc PR
C6 C 0.3919(12) 0.0000 0.8043(18) 0.035(3) Uani 1 2 d S
H6A H 0.4671 0.0070 0.7730 0.052 Uiso 0.50 1 calc PR
H6B H 0.3946 -0.0615 0.8631 0.052 Uiso 0.50 1 calc PR
H6C H 0.3853 0.0545 0.8747 0.052 Uiso 0.50 1 calc PR

loop_
_atom_site_aniso_label
_atom_site_aniso_U_11
_atom_site_aniso_U_22
_atom_site_aniso_U_33
_atom_site_aniso_U_23
_atom_site_aniso_U_13
_atom_site_aniso_U_12
Ta 0.0156(3) 0.0857(5) 0.0143(3) 0.000 0.0052(2) 0.000
O1 0.015(4) 0.133(12) 0.007(4) 0.000 0.005(3) 0.000
N1 0.036(4) 0.023(3) 0.033(4) -0.013(3) 0.009(3) -0.004(3)
N2 0.022(7) 0.17(2) 0.019(6) 0.000 0.008(5) 0.000
N3 0.016(5) 0.034(5) 0.022(5) 0.000 0.001(4) 0.000
C1 0.092(12) 0.042(7) 0.111(13) -0.011(8) 0.077(11) -0.014(7)
C2 0.083(10) 0.042(6) 0.093(11) 0.019(7) 0.071(9) 0.024(6)
C3 0.036(10) 0.030(9) 0.024(9) -0.001(7) 0.009(7) 0.008(8)
C4 0.035(10) 0.30(5) 0.003(6) 0.000 0.002(6) 0.000
C5 0.024(6) 0.057(9) 0.022(6) 0.000 0.010(5) 0.000
C6 0.020(6) 0.057(9) 0.025(6) 0.000 0.004(5) 0.000

loop_
_atom_type_symbol
_atom_type_description
_atom_type_scat_dispersion_real
_atom_type_scat_dispersion_imag
_atom_type_scat_source
C C 0.0033 0.0016 'International Tables Vol C Tables 4.2.6.8 and 6.1.1.4'
H H 0.0000 0.0000 'International Tables Vol C Tables 4.2.6.8 and 6.1.1.4'
N N 0.0061 0.0033 'International Tables Vol C Tables 4.2.6.8 and 6.1.1.4'
O O 0.0106 0.0060 'International Tables Vol C Tables 4.2.6.8 and 6.1.1.4'
Ta Ta -0.7052 6.5227 'International Tables Vol C Tables 4.2.6.8 and 6.1.1.4'

loop_
_geom_angle_atom_site_label_1
_geom_angle_atom_site_label_2
_geom_angle_atom_site_label_3
_geom_angle
_geom_angle_site_symmetry_1
_geom_angle_site_symmetry_3
O1 Ta N2 179.7(5) . .
O1 Ta O1 76.4(4) . 5_556
N2 Ta O1 104.0(5) . 5_556
O1 Ta N3 84.9(4) . .
N2 Ta N3 94.7(5) . .
O1 Ta N3 161.3(4) 5_556 .
O1 Ta N1 103.7(2) . 6
N2 Ta N1 76.3(2) . 6
O1 Ta N1 92.1(2) 5_556 6
N3 Ta N1 92.3(2) . 6
O1 Ta N1 103.7(2) . .
N2 Ta N1 76.3(2) . .
O1 Ta N1 92.1(2) 5_556 .
N3 Ta N1 92.3(2) . .
N1 Ta N1 152.6(5) 6 .
O1 Ta C3 139.8(4) . .
N2 Ta C3 40.2(4) . .
O1 Ta C3 104.2(5) 5_556 .
N3 Ta C3 90.1(5) . .
N1 Ta C3 116.4(5) 6 .
N1 Ta C3 36.6(5) . .
O1 Ta C3 139.8(4) . 6
N2 Ta C3 40.2(4) . 6
O1 Ta C3 104.2(5) 5_556 6
N3 Ta C3 90.1(5) . 6
N1 Ta C3 36.6(5) 6 6
N1 Ta C3 116.4(5) . 6
C3 Ta C3 79.9(8) . 6
O1 Ta Ta 38.5(3) . 5_556
N2 Ta Ta 141.8(4) . 5_556
O1 Ta Ta 37.9(3) 5_556 5_556
N3 Ta Ta 123.4(3) . 5_556
N1 Ta Ta 100.0(2) 6 5_556
N1 Ta Ta 100.0(2) . 5_556
C3 Ta Ta 129.7(4) . 5_556
C3 Ta Ta 129.7(4) 6 5_556
Ta O1 Ta 103.6(4) . 5_556
C1 N1 C2 115.8(10) . .
C1 N1 C3 104.5(13) . .
C2 N1 C3 97.8(11) . .
C1 N1 Ta 121.9(8) . .
C2 N1 Ta 119.2(8) . .
C3 N1 Ta 85.6(8) . .
C4 N2 C3 87.8(8) . 6
C4 N2 C3 87.9(8) . .
C3 N2 C3 168.4(18) 6 .
C4 N2 Ta 175.8(14) . .
C3 N2 Ta 91.7(8) 6 .
C3 N2 Ta 91.7(8) . .
C6 N3 C5 108.0(11) . .
C6 N3 Ta 125.6(9) . .
C5 N3 Ta 126.4(9) . .
N1 C3 N2 105.2(12) . .
N1 C3 Ta 57.9(6) . .
N2 C3 Ta 48.1(7) . .

loop_
_geom_bond_atom_site_label_1
_geom_bond_atom_site_label_2
_geom_bond_distance
_geom_bond_site_symmetry_2
Ta O1 1.932(9) .
Ta N2 1.957(14) .
Ta O1 1.958(10) 5_556
Ta N3 2.040(11) .
Ta N1 2.234(8) 6
Ta N1 2.234(8) .
Ta C3 2.630(19) .
Ta C3 2.630(19) 6
Ta Ta 3.0572(16) 5_556
O1 Ta 1.958(10) 5_556
N1 C1 1.410(15) .
N1 C2 1.426(14) .
N1 C3 1.57(2) .
N2 C4 1.29(2) .
N2 C3 1.698(19) 6
N2 C3 1.698(19) .
N3 C6 1.446(16) .
N3 C5 1.473(17) .

loop_
_geom_torsion_atom_site_label_1
_geom_torsion_atom_site_label_2
_geom_torsion_atom_site_label_3
_geom_torsion_atom_site_label_4
_geom_torsion
_geom_torsion_site_symmetry_1
_geom_torsion_site_symmetry_4
N2 Ta O1 Ta 180.00(12) . 5_556
O1 Ta O1 Ta 0.0 5_556 5_556
N3 Ta O1 Ta 180.0 . 5_556
N1 Ta O1 Ta 88.9(2) 6 5_556
N1 Ta O1 Ta -88.9(2) . 5_556
C3 Ta O1 Ta -95.9(8) . 5_556
C3 Ta O1 Ta 95.9(8) 6 5_556
O1 Ta N1 C1 -68.1(12) . .
N2 Ta N1 C1 111.6(13) . .
O1 Ta N1 C1 -144.6(12) 5_556 .
N3 Ta N1 C1 17.3(12) . .
N1 Ta N1 C1 116.7(13) 6 .
C3 Ta N1 C1 104.3(14) . .
C3 Ta N1 C1 108.5(13) 6 .
Ta Ta N1 C1 -107.2(12) 5_556 .
O1 Ta N1 C2 91.2(10) . .
N2 Ta N1 C2 -89.2(10) . .
O1 Ta N1 C2 14.7(9) 5_556 .
N3 Ta N1 C2 176.5(9) . .
N1 Ta N1 C2 -84.1(13) 6 .
C3 Ta N1 C2 -96.5(12) . .
C3 Ta N1 C2 -92.3(10) 6 .
Ta Ta N1 C2 52.0(9) 5_556 .
O1 Ta N1 C3 -172.4(9) . .
N2 Ta N1 C3 7.3(9) . .
O1 Ta N1 C3 111.2(9) 5_556 .
N3 Ta N1 C3 -87.0(9) . .
N1 Ta N1 C3 12.4(15) 6 .
C3 Ta N1 C3 4.2(5) 6 .
Ta Ta N1 C3 148.5(8) 5_556 .
O1 Ta N2 C4 0.0(4) . .
O1 Ta N2 C4 180.00(6) 5_556 .
N3 Ta N2 C4 0.00(6) . .
N1 Ta N2 C4 91.2(3) 6 .
N1 Ta N2 C4 -91.2(3) . .
C3 Ta N2 C4 -84.5(9) . .
C3 Ta N2 C4 84.5(9) 6 .
Ta Ta N2 C4 180.00(6) 5_556 .
O1 Ta N2 C3 -84.5(10) . 6
O1 Ta N2 C3 95.5(9) 5_556 6
N3 Ta N2 C3 -84.5(9) . 6
N1 Ta N2 C3 6.7(9) 6 6
N1 Ta N2 C3 -175.7(10) . 6
C3 Ta N2 C3 -168.9(18) . 6
Ta Ta N2 C3 95.5(9) 5_556 6
O1 Ta N2 C3 84.5(11) . .
O1 Ta N2 C3 -95.5(9) 5_556 .
N3 Ta N2 C3 84.5(9) . .
N1 Ta N2 C3 175.7(10) 6 .
N1 Ta N2 C3 -6.7(9) . .
C3 Ta N2 C3 168.9(18) 6 .
Ta Ta N2 C3 -95.5(9) 5_556 .
O1 Ta N3 C6 180.000(4) . .
N2 Ta N3 C6 0.000(4) . .
O1 Ta N3 C6 180.000(5) 5_556 .
N1 Ta N3 C6 -76.5(2) 6 .
N1 Ta N3 C6 76.5(2) . .
C3 Ta N3 C6 40.0(4) . .
C3 Ta N3 C6 -40.0(4) 6 .
Ta Ta N3 C6 180.000(4) 5_556 .
O1 Ta N3 C5 0.000(3) . .
N2 Ta N3 C5 180.000(3) . .
O1 Ta N3 C5 0.000(6) 5_556 .
N1 Ta N3 C5 103.5(2) 6 .
N1 Ta N3 C5 -103.5(2) . .
C3 Ta N3 C5 -140.0(4) . .
C3 Ta N3 C5 140.0(4) 6 .
Ta Ta N3 C5 0.000(3) 5_556 .
C1 N1 C3 N2 -130.3(12) . .
C2 N1 C3 N2 110.4(13) . .
Ta N1 C3 N2 -8.5(11) . .
C1 N1 C3 Ta -121.8(8) . .
C2 N1 C3 Ta 118.9(8) . .
C4 N2 C3 N1 -174.6(15) . .
C3 N2 C3 N1 117(8) 6 .
Ta N2 C3 N1 9.7(12) . .
C4 N2 C3 Ta 175.8(14) . .
C3 N2 C3 Ta 107(8) 6 .
O1 Ta C3 N1 11.5(13) . .
N2 Ta C3 N1 -169.0(14) . .
O1 Ta C3 N1 -74.0(8) 5_556 .
N3 Ta C3 N1 93.8(8) . .
N1 Ta C3 N1 -173.7(8) 6 .
C3 Ta C3 N1 -176.2(5) 6 .
Ta Ta C3 N1 -42.1(10) 5_556 .
O1 Ta C3 N2 -179.5(7) . .
O1 Ta C3 N2 95.0(9) 5_556 .
N3 Ta C3 N2 -97.3(9) . .
N1 Ta C3 N2 -4.7(11) 6 .
N1 Ta C3 N2 169.0(14) . .
C3 Ta C3 N2 -7.2(12) 6 .
Ta Ta C3 N2 126.9(8) 5_556 .
